data_2300657
loop_
_publ_author_name
'Likhacheva, Anna Y.'
'Rashchenko, Sergey V.'
'Litasov, Konstantin D.'

_publ_section_title
;
 High-pressure structural properties of naphthalene up to 6&#x2005;GPa
;
_journal_coeditor_code kk5159
_journal_issue 3
_journal_name_full 'Journal of Applied Crystallography'
_journal_page_first 984
_journal_paper_doi 10.1107/S1600576714005937
_journal_volume 47
_journal_year 2014
_chemical_formula_sum 'C5 H4'
_chemical_formula_weight 64.09
_space_group_IT_number 14
_space_group_name_Hall '-P 2yab'
_space_group_name_H-M_alt 'P 1 21/a 1'
_symmetry_cell_setting monoclinic
_symmetry_space_group_name_H-M 'P 1 21/a 1'
_audit_creation_date 2013-04-17T10:15
_audit_creation_method 'from EXP file using GSAS2CIF'
_audit_update_record ' 2013-04-17T10:15  Initial CIF as created by GSAS2CIF'
_cell_angle_alpha 90.0
_cell_angle_beta 124.816(7)
_cell_angle_gamma 90.0
_cell_formula_units_Z 4
_cell_length_a 7.7152(8)
_cell_length_b 5.7097(5)
_cell_length_c 8.4166(14)
_cell_volume 304.39(7)
_computing_structure_refinement GSAS
_diffrn_radiation_polarisn_ratio 0.95
_diffrn_radiation_probe x-ray
_diffrn_radiation_wavelength 0.3685
_exptl_absorpt_correction_T_max 1.00000
_exptl_absorpt_correction_T_min 1.00000
_exptl_absorpt_process_details
;   GSAS Absorption/surface roughness correction: function number 0
 No correction is applied.
;
_pd_calc_method 'Rietveld Refinement'
_pd_instr_location ' ?'
_pd_meas_2theta_range_inc 0.0141
_pd_meas_2theta_range_max 31.1961
_pd_meas_2theta_range_min 0.021
_pd_meas_number_of_points 2212
_pd_phase_name naphthalene
_pd_prep_pressure 2.65
_pd_proc_2theta_range_inc 0.0141
_pd_proc_2theta_range_max 31.1961
_pd_proc_2theta_range_min 0.021
_pd_proc_info_datetime 2013-04-17T10:15:22
_pd_proc_info_excluded_regions ' ?'
_pd_proc_ls_background_function
;   GSAS Background function number 1 with 29 terms.
 Shifted Chebyshev function of 1st kind
      1:    5532.90     2:   -1086.43     3:    47.1839     4:   -501.883    
      5:    422.189     6:   -161.672     7:   -12.0804     8:    29.1029    
      9:   -18.9625    10:  -0.880264    11:   -19.7769    12:    28.5892    
     13:   -17.6641    14:   -2.29404    15:   -11.9834    16:    7.35248    
     17:   -7.88162    18:   -2.56214    19:   -4.58462    20:    10.4561    
     21:   -6.73492    22:   -3.84855    23:   -6.30590    24:    4.57474    
     25:    4.44932    26:    3.50175    27:   -2.98999    28:    7.42340    
     29:   -3.83557    
;
_pd_proc_ls_peak_cutoff 0.01000
_pd_proc_ls_pref_orient_corr
;   March-Dollase
 AXIS  1 Ratio=     1.345 Frac     0.539  h= 0.000  k= 0.000  l= 1.000
 AXIS  2 Ratio=     1.371 Frac     0.461  h= 1.000  k= 0.000  l= 0.000
 Prefered orientation correction range: Min=   0.49329, Max=   1.58080
;
_pd_proc_ls_profile_function
;
 CW Profile function number 2 with  18 terms
 Profile coefficients for Simpson's rule integration of pseudovoigt function
 C.J. Howard (1982). J. Appl. Cryst.,15,615-620.
 P. Thompson, D.E. Cox & J.B. Hastings (1987). J. Appl. Cryst.,20,79-83.
 #1(GU)   = 3091.080 #2(GV)   =  -24.643 #3(GW)   =    3.195
 #4(LX)   =    0.000 #5(LY)   =   30.763 #6(trns) =    0.000
 #7(asym) =   0.1531 #8(shft) =   0.0000 #9(GP)   =    0.000
 #10(stec)=     0.00 #11(ptec)=     0.00 #12(sfec)=     0.00
 #13(L11) =    0.000 #14(L22) =    0.000 #15(L33) =    0.000
 #16(L12) =    0.000 #17(L13) =    0.000 #18(L23) =    0.000
 Peak tails are ignored  where the intensity is below 0.0100 times the peak
   Aniso. broadening axis   0.0   0.0   1.0
;
_pd_proc_ls_prof_R_factor 0.0045
_pd_proc_ls_prof_wR_expected 0.0134
_pd_proc_ls_prof_wR_factor 0.0064
_pd_proc_number_of_points 2212
_pd_spec_mounting ' ?'
_refine_ls_goodness_of_fit_all 0.48
_refine_ls_matrix_type full
_refine_ls_number_parameters 31
_refine_ls_number_restraints 10
_refine_ls_R_Fsqd_factor 0.18667
_refine_ls_shift/su_max 1.86
_refine_ls_shift/su_mean 0.60
_reflns_d_resolution_high 0.992
_reflns_d_resolution_low 6.910
_reflns_limit_h_max 8
_reflns_limit_h_min 0
_reflns_limit_k_max 5
_reflns_limit_k_min 0
_reflns_limit_l_max 7
_reflns_limit_l_min -8
_reflns_number_total 327
_cod_data_source_file kk5159sup6.cif
_cod_data_source_block REF1_publ_265
_cod_depositor_comments
;
The following automatic conversions were performed:

data item '_geom_angle_publ_flag' value 'N' was changed to 'n' in
accordance with the
/home/saulius/struct/COD-crude-data/automatic-downloads/DataCite-retrospective/IUCr/depositions/lib/dictionaries/cif_core.dic
dictionary named 'cif_core.dic' version 2.4.2 last updated on
2011-04-26 (15 times).

data item '_geom_bond_publ_flag' value 'N' was changed to 'n' in
accordance with the
/home/saulius/struct/COD-crude-data/automatic-downloads/DataCite-retrospective/IUCr/depositions/lib/dictionaries/cif_core.dic
dictionary named 'cif_core.dic' version 2.4.2 last updated on
2011-04-26 (35 times).

Automatic conversion script
Id: cif_fix_values 7556 2019-12-06 15:28:31Z antanas 
;
_cod_original_cell_volume 304.39(6)
_cod_database_code 2300657
_gsas_exptl_extinct_corr_t_min 1.00000
_gsas_exptl_extinct_corr_t_max 1.00000

loop_
_symmetry_equiv_pos_site_id
_symmetry_equiv_pos_as_xyz
1 +x,+y,+z
2 -x+1/2,+y+1/2,-z
-1 -x,-y,-z
-2 +x+1/2,-y+1/2,+z

loop_
_atom_site_type_symbol
_atom_site_label
_atom_site_fract_x
_atom_site_fract_y
_atom_site_fract_z
_atom_site_occupancy
_atom_site_thermal_displace_type
_atom_site_U_iso_or_equiv
_atom_site_symmetry_multiplicity
C C1 0.0855(7) 0.0204(6) 0.3380(4) 1.0 Uiso 0.035 4
C C2 0.1155(8) 0.1708(7) 0.2281(4) 1.0 Uiso 0.03 4
C C3 0.0485(6) 0.1095(4) 0.0372(4) 1.0 Uiso 0.023 4
C C4 0.0778(7) 0.2622(6) -0.0793(4) 1.0 Uiso 0.023 4
C C5 -0.0127(7) -0.1984(6) 0.2623(4) 1.0 Uiso 0.03 4
H H1 0.1286(21) 0.0651(31) 0.4617(7) 1.0 Uiso 0.04 4
H H2 0.1750(28) 0.3154(10) 0.2832(25) 1.0 Uiso 0.035 4
H H4 0.1436(18) 0.4074(9) -0.037(5) 1.0 Uiso 0.027 4
H H5 -0.0314(12) -0.3012(14) 0.3372(8) 1.0 Uiso 0.035 4

loop_
_atom_type_symbol
_atom_type_number_in_cell
_atom_type_scat_dispersion_real
_atom_type_scat_dispersion_imag
_atom_type_scat_Cromer_Mann_a1
_atom_type_scat_Cromer_Mann_a2
_atom_type_scat_Cromer_Mann_a3
_atom_type_scat_Cromer_Mann_a4
_atom_type_scat_Cromer_Mann_b1
_atom_type_scat_Cromer_Mann_b2
_atom_type_scat_Cromer_Mann_b3
_atom_type_scat_Cromer_Mann_b4
_atom_type_scat_Cromer_Mann_c
_atom_type_scat_source
C 20.0 0.000 0.000 2.31000 20.8439 1.02000 10.2075 1.58860 0.56870 0.86500 51.6512 0.21560 International_Tables_Vol_C
H 16.0 0.000 0.000 0.49300 10.5109 0.32291 26.1257 0.14019 3.14236 0.04081 57.7997 0.00304 International_Tables_Vol_C

loop_
_geom_angle_atom_site_label_1
_geom_angle_atom_site_label_2
_geom_angle_atom_site_label_3
_geom_angle
_geom_angle_site_symmetry_1
_geom_angle_site_symmetry_3
_geom_angle_publ_flag
C2 C1 C5 120.15(34) 1_555 1_555 n
C2 C1 H1 119.4(12) 1_555 1_555 n
C5 C1 H1 120.4(13) 1_555 1_555 n
C1 C2 C3 120.93(32) 1_555 1_555 n
C1 C2 H2 116.4(16) 1_555 1_555 n
C3 C2 H2 122.6(15) 1_555 1_555 n
C2 C3 C3 118.7(4) 1_555 -1_555 n
C2 C3 C4 121.97(23) 1_555 1_555 n
C3 C3 C4 119.4(4) -1_555 1_555 n
C3 C4 C5 120.78(33) 1_555 -1_555 n
C3 C4 H4 123.4(25) 1_555 1_555 n
C5 C4 H4 115.8(26) -1_555 1_555 n
C1 C5 C4 120.1(4) 1_555 -1_555 n
C1 C5 H5 120.2(6) 1_555 1_555 n
C4 C5 H5 119.7(6) -1_555 1_555 n

loop_
_geom_bond_atom_site_label_1
_geom_bond_atom_site_label_2
_geom_bond_distance
_geom_bond_site_symmetry_2
_geom_bond_publ_flag
C1 C2 1.375(4) 1_555 n
C1 C5 1.4105(33) 1_555 n
C1 H1 0.930(5) 1_555 n
C1 H2 1.973(16) 1_555 n
C1 H5 2.044(7) 1_555 n
C2 C1 1.375(4) 1_555 n
C2 C3 1.4221(33) 1_555 n
C2 H1 2.003(12) 1_555 n
C2 H2 0.930(5) 1_555 n
C3 C2 1.4221(33) 1_555 n
C3 C3 1.4077(32) -1_555 n
C3 C4 1.424(4) 1_555 n
C3 H2 2.077(15) 1_555 n
C3 H4 2.086(23) 1_555 n
C4 C3 1.424(4) 1_555 n
C4 C5 1.3685(34) -1_555 n
C4 H4 0.930(5) 1_555 n
C4 H5 2.001(7) -1_555 n
C5 C1 1.4105(33) 1_555 n
C5 C4 1.3685(34) -1_555 n
C5 H1 2.045(13) 1_555 n
C5 H4 1.961(27) -1_555 n
C5 H5 0.931(5) 1_555 n
H1 C1 0.930(5) 1_555 n
H1 C2 2.003(12) 1_555 n
H1 C5 2.045(13) 1_555 n
H2 C1 1.973(16) 1_555 n
H2 C2 0.930(5) 1_555 n
H2 C3 2.077(15) 1_555 n
H4 C3 2.086(23) 1_555 n
H4 C4 0.930(5) 1_555 n
H4 C5 1.961(27) -1_555 n
H5 C1 2.044(7) 1_555 n
H5 C4 2.001(7) -1_555 n
H5 C5 0.931(5) 1_555 n
